data_4075667
loop_
_publ_author_name
'Boubekeur, Le\"ila'
'Ricard, Louis'
'M\'ezailles, Nicolas'
'Le Floch, Pascal'

_publ_section_title
;
 Synthesis of New Mixed Phosphine\sim Iminophosphorane Bidentate Ligands
 and Their Coordination to Group 10 Metal Centers
;
_journal_issue 6
_journal_name_full Organometallics
_journal_page_first 1065
_journal_paper_doi 10.1021/om0490684
_journal_volume 24
_journal_year 2005
_chemical_formula_sum 'C64.5 H59 Br Cl6 N2 P4 Pt'
_chemical_formula_weight 1473.72
_chemical_name_systematic
; 
 ? 
;
_space_group_IT_number 2
_symmetry_cell_setting triclinic
_symmetry_space_group_name_Hall '-P 1'
_symmetry_space_group_name_H-M 'P -1'
_atom_sites_solution_hydrogens geom
_atom_sites_solution_primary direct
_atom_sites_solution_secondary difmap
_audit_creation_method SHELXL-97
_cell_angle_alpha 75.6000(10)
_cell_angle_beta 75.8500(10)
_cell_angle_gamma 81.0400(10)
_cell_formula_units_Z 2
_cell_length_a 12.4100(10)
_cell_length_b 12.6440(10)
_cell_length_c 21.6810(10)
_cell_measurement_reflns_used 251
_cell_measurement_temperature 150.0(1)
_cell_measurement_theta_max 20.0
_cell_measurement_theta_min 3.0
_cell_volume 3178.8(4)
_computing_structure_refinement 'SHELXL-97 (Sheldrick, 1997)'
_computing_structure_solution 'SHELXS-97 (Sheldrick, 1990)'
_diffrn_ambient_temperature 150.0(1)
_diffrn_measured_fraction_theta_full 0.991
_diffrn_measured_fraction_theta_max 0.991
_diffrn_measurement_device_type KappaCCD
_diffrn_measurement_method 'phi and omega scans'
_diffrn_radiation_monochromator graphite
_diffrn_radiation_source 'fine-focus sealed tube'
_diffrn_radiation_type MoK\a
_diffrn_radiation_wavelength 0.71069
_diffrn_reflns_av_R_equivalents 0.0209
_diffrn_reflns_av_sigmaI/netI 0.0525
_diffrn_reflns_limit_h_max 12
_diffrn_reflns_limit_h_min -17
_diffrn_reflns_limit_k_max 17
_diffrn_reflns_limit_k_min -17
_diffrn_reflns_limit_l_max 29
_diffrn_reflns_limit_l_min -30
_diffrn_reflns_number 25128
_diffrn_reflns_theta_full 30.03
_diffrn_reflns_theta_max 30.03
_diffrn_reflns_theta_min 2.86
_exptl_absorpt_coefficient_mu 3.229
_exptl_absorpt_correction_T_max 0.5644
_exptl_absorpt_correction_T_min 0.5644
_exptl_absorpt_correction_type multi-scan
_exptl_crystal_colour colorless
_exptl_crystal_density_diffrn 1.540
_exptl_crystal_density_method 'not measured'
_exptl_crystal_description block
_exptl_crystal_F_000 1470
_exptl_crystal_size_max 0.20
_exptl_crystal_size_mid 0.20
_exptl_crystal_size_min 0.20
_refine_diff_density_max 1.985
_refine_diff_density_min -1.871
_refine_diff_density_rms 0.118
_refine_ls_extinction_coef 0.00138(18)
_refine_ls_extinction_expression Fc^*^=kFc[1+0.001xFc^2^\l^3^/sin(2\q)]^-1/4^
_refine_ls_extinction_method SHELXL
_refine_ls_goodness_of_fit_ref 1.058
_refine_ls_hydrogen_treatment mixed
_refine_ls_matrix_type full
_refine_ls_number_parameters 722
_refine_ls_number_reflns 18447
_refine_ls_number_restraints 0
_refine_ls_restrained_S_all 1.058
_refine_ls_R_factor_all 0.0486
_refine_ls_R_factor_gt 0.0379
_refine_ls_shift/su_max 0.001
_refine_ls_shift/su_mean 0.000
_refine_ls_structure_factor_coef Fsqd
_refine_ls_weighting_details 'calc w=1/[\s^2^(Fo^2^)+(0.0546P)^2^+0.0000P] where P=(Fo^2^+2Fc^2^)/3'
_refine_ls_weighting_scheme calc
_refine_ls_wR_factor_gt 0.0973
_refine_ls_wR_factor_ref 0.1012
_reflns_number_gt 15385
_reflns_number_total 18447
_reflns_threshold_expression >2sigma(I)
_cod_data_source_file om0490684si20041129_110219.cif
_cod_data_source_block ptiminop
_cod_depositor_comments
;
The following automatic conversions were performed:

'_symmetry_cell_setting' value 'Triclinic' changed to 'triclinic'
according to /home/saulius/struct/CIF-dictionaries/cif_core.dic
dictionary named 'cif_core.dic' version 2.4.1 from 2010-06-29.

Automatic conversion script
Id: cif_fix_values 1715 2011-07-08 13:25:40Z adriana 
;
_cod_original_sg_symbol_H-M 'P-1     '
_cod_original_formula_sum 'C64.50 H59 Br Cl6 N2 P4 Pt'
_cod_database_code 4075667

loop_
_symmetry_equiv_pos_as_xyz
'x, y, z'
'-x, -y, -z'

loop_
_atom_site_label
_atom_site_type_symbol
_atom_site_fract_x
_atom_site_fract_y
_atom_site_fract_z
_atom_site_U_iso_or_equiv
_atom_site_adp_type
_atom_site_occupancy
_atom_site_symmetry_multiplicity
_atom_site_calc_flag
_atom_site_refinement_flags
_atom_site_disorder_assembly
_atom_site_disorder_group
Pt1 Pt 0.032429(9) 0.205609(9) 0.735176(5) 0.02126(5) Uani 1 1 d . . .
Cl1 Cl -0.1967(5) 0.2628(8) 0.9293(4) 0.0364(4) Uani 0.55 1 d P A 1
Br1 Br -0.17166(17) 0.2693(3) 0.92335(17) 0.0364(4) Uani 0.45 1 d P B 2
Cl2 Cl 0.2565(15) 0.1314(17) 0.5397(8) 0.0371(4) Uani 0.45 1 d P C 1
Br2 Br 0.2434(4) 0.1254(5) 0.5457(2) 0.0371(4) Uani 0.55 1 d P D 2
P1 P -0.08628(6) 0.26980(7) 0.66966(3) 0.02294(15) Uani 1 1 d . . .
P2 P 0.06280(6) 0.44469(7) 0.63357(4) 0.02379(16) Uani 1 1 d . . .
P3 P -0.03110(6) 0.04399(7) 0.78496(4) 0.02331(15) Uani 1 1 d . . .
P4 P 0.14441(7) 0.04940(7) 0.85277(4) 0.02508(16) Uani 1 1 d . . .
N1 N 0.0911(2) 0.3642(2) 0.69938(11) 0.0221(5) Uani 1 1 d . . .
N2 N 0.1617(2) 0.1446(2) 0.78685(11) 0.0234(5) Uani 1 1 d . . .
C1 C -0.0014(3) 0.3583(3) 0.60072(14) 0.0267(6) Uani 1 1 d . . .
H1A H 0.0567 0.3132 0.5755 0.032 Uiso 1 1 calc R . .
H1B H -0.0489 0.4040 0.5714 0.032 Uiso 1 1 calc R . .
C2 C -0.1392(3) 0.1832(3) 0.63091(15) 0.0266(6) Uani 1 1 d . . .
C3 C -0.2473(3) 0.1536(3) 0.65531(16) 0.0319(7) Uani 1 1 d . . .
H3 H -0.2918 0.1767 0.6929 0.038 Uiso 1 1 calc R . .
C4 C -0.2906(3) 0.0907(3) 0.62515(18) 0.0379(8) Uani 1 1 d . . .
H4 H -0.3643 0.0700 0.6424 0.046 Uiso 1 1 calc R . .
C5 C -0.2265(3) 0.0574(3) 0.56968(19) 0.0424(9) Uani 1 1 d . . .
H5 H -0.2563 0.0150 0.5486 0.051 Uiso 1 1 calc R . .
C6 C -0.1197(3) 0.0866(3) 0.54581(19) 0.0416(9) Uani 1 1 d . . .
H6 H -0.0762 0.0638 0.5079 0.050 Uiso 1 1 calc R . .
C7 C -0.0737(3) 0.1486(3) 0.57555(16) 0.0333(7) Uani 1 1 d . . .
H7 H 0.0008 0.1672 0.5587 0.040 Uiso 1 1 calc R . .
C8 C -0.2052(2) 0.3592(3) 0.70016(14) 0.0246(6) Uani 1 1 d . . .
C9 C -0.2690(3) 0.4265(3) 0.65759(16) 0.0345(8) Uani 1 1 d . . .
H9 H -0.2530 0.4220 0.6131 0.041 Uiso 1 1 calc R . .
C10 C -0.3558(3) 0.4997(3) 0.68063(19) 0.0431(9) Uani 1 1 d . . .
H10 H -0.3979 0.5470 0.6516 0.052 Uiso 1 1 calc R . .
C11 C -0.3810(3) 0.5040(3) 0.74563(19) 0.0440(9) Uani 1 1 d . . .
H11 H -0.4420 0.5526 0.7616 0.053 Uiso 1 1 calc R . .
C12 C -0.3180(3) 0.4380(3) 0.78749(17) 0.0412(9) Uani 1 1 d . . .
H12 H -0.3349 0.4422 0.8320 0.049 Uiso 1 1 calc R . .
C13 C -0.2294(3) 0.3653(3) 0.76480(15) 0.0309(7) Uani 1 1 d . . .
H13 H -0.1860 0.3201 0.7937 0.037 Uiso 1 1 calc R . .
C14 C -0.0339(3) 0.5634(3) 0.64506(14) 0.0282(6) Uani 1 1 d . . .
C15 C -0.0692(3) 0.6339(3) 0.59128(16) 0.0433(9) Uani 1 1 d . . .
H15 H -0.0416 0.6187 0.5491 0.052 Uiso 1 1 calc R . .
C16 C -0.1440(4) 0.7255(3) 0.59881(18) 0.0505(11) Uani 1 1 d . . .
H16 H -0.1676 0.7731 0.5621 0.061 Uiso 1 1 calc R . .
C17 C -0.1842(3) 0.7472(3) 0.66001(19) 0.0474(10) Uani 1 1 d . . .
H17 H -0.2357 0.8098 0.6655 0.057 Uiso 1 1 calc R . .
C18 C -0.1497(3) 0.6780(3) 0.71347(18) 0.0417(9) Uani 1 1 d . . .
H18 H -0.1771 0.6942 0.7554 0.050 Uiso 1 1 calc R . .
C19 C -0.0758(3) 0.5858(3) 0.70674(15) 0.0305(7) Uani 1 1 d . . .
H19 H -0.0538 0.5379 0.7439 0.037 Uiso 1 1 calc R . .
C20 C 0.1804(3) 0.4928(3) 0.57139(14) 0.0280(6) Uani 1 1 d . . .
C21 C 0.2591(3) 0.4137(3) 0.54503(15) 0.0328(7) Uani 1 1 d . . .
H21 H 0.2469 0.3383 0.5585 0.039 Uiso 1 1 calc R . .
C22 C 0.3535(3) 0.4461(3) 0.49986(17) 0.0393(8) Uani 1 1 d . . .
H22 H 0.4067 0.3927 0.4824 0.047 Uiso 1 1 calc R . .
C23 C 0.3717(3) 0.5561(4) 0.47959(16) 0.0425(9) Uani 1 1 d . . .
H23 H 0.4373 0.5777 0.4484 0.051 Uiso 1 1 calc R . .
C24 C 0.2948(3) 0.6341(3) 0.50466(17) 0.0422(9) Uani 1 1 d . . .
H24 H 0.3070 0.7094 0.4903 0.051 Uiso 1 1 calc R . .
C25 C 0.1998(3) 0.6028(3) 0.55081(16) 0.0339(7) Uani 1 1 d . . .
H25 H 0.1476 0.6568 0.5685 0.041 Uiso 1 1 calc R . .
C26 C 0.1419(3) 0.4059(2) 0.74042(14) 0.0248(6) Uani 1 1 d . . .
C27 C 0.0916(3) 0.3916(3) 0.80700(15) 0.0305(7) Uani 1 1 d . . .
H27 H 0.0241 0.3577 0.8237 0.037 Uiso 1 1 calc R . .
C28 C 0.1406(3) 0.4270(3) 0.84836(16) 0.0376(8) Uani 1 1 d . . .
H28 H 0.1069 0.4161 0.8935 0.045 Uiso 1 1 calc R . .
C29 C 0.2376(3) 0.4778(3) 0.82479(19) 0.0435(9) Uani 1 1 d . . .
H29 H 0.2710 0.5011 0.8536 0.052 Uiso 1 1 calc R . .
C30 C 0.2863(3) 0.4947(3) 0.75866(19) 0.0401(8) Uani 1 1 d . . .
H30 H 0.3518 0.5317 0.7419 0.048 Uiso 1 1 calc R . .
C31 C 0.2388(3) 0.4571(3) 0.71667(17) 0.0313(7) Uani 1 1 d . . .
H31 H 0.2735 0.4669 0.6717 0.038 Uiso 1 1 calc R . .
C32 C -0.1782(3) 0.0247(3) 0.80082(14) 0.0260(6) Uani 1 1 d . . .
C33 C -0.2578(3) 0.0886(3) 0.83718(15) 0.0319(7) Uani 1 1 d . . .
H33 H -0.2349 0.1405 0.8551 0.038 Uiso 1 1 calc R . .
C34 C -0.3690(3) 0.0767(3) 0.84718(17) 0.0382(8) Uani 1 1 d . . .
H34 H -0.4229 0.1218 0.8712 0.046 Uiso 1 1 calc R . .
C35 C -0.4039(3) -0.0007(3) 0.82254(18) 0.0426(9) Uani 1 1 d . . .
H35 H -0.4812 -0.0077 0.8291 0.051 Uiso 1 1 calc R . .
C36 C -0.3257(3) -0.0668(3) 0.78869(19) 0.0418(9) Uani 1 1 d . . .
H36 H -0.3491 -0.1219 0.7735 0.050 Uiso 1 1 calc R . .
C37 C -0.2128(3) -0.0540(3) 0.77642(17) 0.0352(7) Uani 1 1 d . . .
H37 H -0.1593 -0.0983 0.7516 0.042 Uiso 1 1 calc R . .
C38 C 0.0427(2) -0.0701(3) 0.75054(15) 0.0265(6) Uani 1 1 d . . .
C39 C 0.0413(3) -0.1773(3) 0.78779(16) 0.0330(7) Uani 1 1 d . . .
H39 H 0.0030 -0.1912 0.8322 0.040 Uiso 1 1 calc R . .
C40 C 0.0959(3) -0.2632(3) 0.75961(19) 0.0399(8) Uani 1 1 d . . .
H40 H 0.0946 -0.3366 0.7843 0.048 Uiso 1 1 calc R . .
C41 C 0.1531(3) -0.2411(3) 0.69429(19) 0.0426(9) Uani 1 1 d . . .
H41 H 0.1912 -0.3000 0.6749 0.051 Uiso 1 1 calc R . .
C42 C 0.1548(3) -0.1362(3) 0.65815(18) 0.0399(8) Uani 1 1 d . . .
H42 H 0.1936 -0.1224 0.6138 0.048 Uiso 1 1 calc R . .
C43 C 0.0997(3) -0.0491(3) 0.68610(15) 0.0316(7) Uani 1 1 d . . .
H43 H 0.1012 0.0241 0.6611 0.038 Uiso 1 1 calc R . .
C44 C 0.0006(2) 0.0256(3) 0.86566(14) 0.0261(6) Uani 1 1 d . . .
H44A H -0.0486 0.0783 0.8898 0.031 Uiso 1 1 calc R . .
H44B H -0.0113 -0.0498 0.8914 0.031 Uiso 1 1 calc R . .
C45 C 0.2291(3) -0.0781(3) 0.84617(15) 0.0288(6) Uani 1 1 d . . .
C46 C 0.2182(3) -0.1659(3) 0.90154(17) 0.0369(8) Uani 1 1 d . . .
H46 H 0.1679 -0.1566 0.9410 0.044 Uiso 1 1 calc R . .
C47 C 0.2808(3) -0.2650(3) 0.89798(19) 0.0452(9) Uani 1 1 d . . .
H47 H 0.2729 -0.3243 0.9351 0.054 Uiso 1 1 calc R . .
C48 C 0.3544(3) -0.2790(3) 0.8414(2) 0.0460(9) Uani 1 1 d . . .
H48 H 0.3988 -0.3471 0.8399 0.055 Uiso 1 1 calc R . .
C49 C 0.3644(3) -0.1950(3) 0.7867(2) 0.0451(9) Uani 1 1 d . . .
H49 H 0.4136 -0.2061 0.7472 0.054 Uiso 1 1 calc R . .
C50 C 0.3022(3) -0.0929(3) 0.78908(17) 0.0355(7) Uani 1 1 d . . .
H50 H 0.3103 -0.0343 0.7516 0.043 Uiso 1 1 calc R . .
C51 C 0.1668(3) 0.0846(3) 0.92393(15) 0.0306(7) Uani 1 1 d . . .
C52 C 0.2601(3) 0.0387(3) 0.95025(16) 0.0384(8) Uani 1 1 d . . .
H52 H 0.3096 -0.0176 0.9333 0.046 Uiso 1 1 calc R . .
C53 C 0.2804(4) 0.0753(4) 1.00106(18) 0.0468(10) Uani 1 1 d . . .
H53 H 0.3446 0.0448 1.0183 0.056 Uiso 1 1 calc R . .
C54 C 0.2079(4) 0.1561(4) 1.02695(17) 0.0460(10) Uani 1 1 d . . .
H54 H 0.2223 0.1807 1.0619 0.055 Uiso 1 1 calc R . .
C55 C 0.1145(4) 0.2007(3) 1.00183(16) 0.0436(9) Uani 1 1 d . . .
H55 H 0.0643 0.2556 1.0198 0.052 Uiso 1 1 calc R . .
C56 C 0.0935(3) 0.1654(3) 0.95008(15) 0.0355(8) Uani 1 1 d . . .
H56 H 0.0295 0.1965 0.9328 0.043 Uiso 1 1 calc R . .
C57 C 0.2708(2) 0.1801(3) 0.75600(15) 0.0257(6) Uani 1 1 d . . .
C58 C 0.3373(3) 0.2138(3) 0.79005(16) 0.0293(7) Uani 1 1 d . . .
H58 H 0.3126 0.2099 0.8356 0.035 Uiso 1 1 calc R . .
C59 C 0.4394(3) 0.2529(3) 0.75706(17) 0.0373(8) Uani 1 1 d . . .
H59 H 0.4846 0.2751 0.7802 0.045 Uiso 1 1 calc R . .
C60 C 0.4751(3) 0.2594(3) 0.69126(18) 0.0405(8) Uani 1 1 d . . .
H60 H 0.5437 0.2885 0.6689 0.049 Uiso 1 1 calc R . .
C61 C 0.4114(3) 0.2235(3) 0.65689(18) 0.0386(8) Uani 1 1 d . . .
H61 H 0.4371 0.2266 0.6115 0.046 Uiso 1 1 calc R . .
C62 C 0.3102(3) 0.1833(3) 0.68991(15) 0.0301(7) Uani 1 1 d . . .
H62 H 0.2673 0.1576 0.6669 0.036 Uiso 1 1 calc R . .
C63 C 0.5241(4) 0.1211(5) 0.4369(2) 0.0687(14) Uani 1 1 d . . .
H63A H 0.5887 0.0724 0.4505 0.082 Uiso 0.610(16) 1 calc PR E 1
H63B H 0.4617 0.1208 0.4754 0.082 Uiso 0.610(16) 1 calc PR E 1
H63C H 0.4513 0.1241 0.4682 0.082 Uiso 0.390(16) 1 calc PR E 2
H63D H 0.5751 0.0673 0.4607 0.082 Uiso 0.390(16) 1 calc PR E 2
Cl3 Cl 0.4847(8) 0.0807(9) 0.3766(4) 0.142(3) Uani 0.610(16) 1 d P E 1
Cl4 Cl 0.5617(4) 0.2599(3) 0.39931(16) 0.0568(11) Uani 0.610(16) 1 d P E 1
Cl5 Cl 0.5034(8) 0.0604(5) 0.3821(4) 0.071(2) Uani 0.390(16) 1 d P E 2
Cl6 Cl 0.5686(7) 0.2366(16) 0.4277(14) 0.175(6) Uani 0.390(16) 1 d P E 2
C64 C -0.4659(6) 0.3017(7) 0.9757(3) 0.109(2) Uani 1 1 d . . .
H64A H -0.3893 0.2885 0.9500 0.130 Uiso 1 1 calc R . .
H64B H -0.4677 0.3637 0.9963 0.130 Uiso 1 1 calc R . .
Cl7 Cl -0.56055(12) 0.33532(16) 0.92382(7) 0.0917(5) Uani 1 1 d . . .
Cl8 Cl -0.5005(3) 0.8136(3) 0.96505(18) 0.231(2) Uani 1 1 d . . .

loop_
_atom_site_aniso_label
_atom_site_aniso_U_11
_atom_site_aniso_U_22
_atom_site_aniso_U_33
_atom_site_aniso_U_23
_atom_site_aniso_U_13
_atom_site_aniso_U_12
Pt1 0.02365(7) 0.01994(7) 0.02118(6) -0.00428(4) -0.00688(4) -0.00223(4)
Cl1 0.0347(12) 0.0436(6) 0.0301(7) -0.0080(5) -0.0067(9) -0.0023(10)
Br1 0.0347(12) 0.0436(6) 0.0301(7) -0.0080(5) -0.0067(9) -0.0023(10)
Cl2 0.0481(14) 0.0392(8) 0.0248(10) -0.0057(7) -0.0062(8) -0.0118(8)
Br2 0.0481(14) 0.0392(8) 0.0248(10) -0.0057(7) -0.0062(8) -0.0118(8)
P1 0.0248(4) 0.0238(4) 0.0217(3) -0.0062(3) -0.0074(3) -0.0014(3)
P2 0.0284(4) 0.0212(4) 0.0213(3) -0.0041(3) -0.0060(3) -0.0010(3)
P3 0.0256(4) 0.0199(4) 0.0250(3) -0.0043(3) -0.0066(3) -0.0032(3)
P4 0.0293(4) 0.0232(4) 0.0234(3) -0.0026(3) -0.0094(3) -0.0029(3)
N1 0.0278(12) 0.0141(12) 0.0254(11) -0.0026(9) -0.0079(10) -0.0047(9)
N2 0.0240(12) 0.0222(14) 0.0246(11) -0.0021(10) -0.0101(10) -0.0018(10)
C1 0.0334(16) 0.0262(17) 0.0224(13) -0.0070(12) -0.0093(12) -0.0010(13)
C2 0.0278(15) 0.0249(17) 0.0310(15) -0.0090(12) -0.0126(12) 0.0004(12)
C3 0.0320(17) 0.0337(19) 0.0334(16) -0.0102(14) -0.0090(13) -0.0057(14)
C4 0.0376(18) 0.038(2) 0.0449(19) -0.0127(16) -0.0152(15) -0.0078(15)
C5 0.055(2) 0.031(2) 0.051(2) -0.0178(17) -0.0244(18) 0.0007(17)
C6 0.042(2) 0.043(2) 0.050(2) -0.0293(18) -0.0175(17) 0.0093(17)
C7 0.0307(16) 0.036(2) 0.0369(17) -0.0174(15) -0.0080(13) 0.0004(14)
C8 0.0232(14) 0.0236(16) 0.0279(14) -0.0086(12) -0.0050(11) -0.0006(12)
C9 0.0308(17) 0.042(2) 0.0339(16) -0.0139(15) -0.0136(13) 0.0056(15)
C10 0.0347(19) 0.044(2) 0.052(2) -0.0145(18) -0.0173(16) 0.0101(16)
C11 0.0339(19) 0.043(2) 0.055(2) -0.0208(19) -0.0052(16) 0.0079(16)
C12 0.043(2) 0.045(2) 0.0324(17) -0.0149(16) 0.0022(15) -0.0022(17)
C13 0.0327(17) 0.0298(18) 0.0303(15) -0.0089(13) -0.0053(13) -0.0017(14)
C14 0.0328(16) 0.0247(17) 0.0250(14) -0.0030(12) -0.0077(12) 0.0014(13)
C15 0.058(2) 0.039(2) 0.0277(16) -0.0047(15) -0.0132(16) 0.0123(18)
C16 0.065(3) 0.040(2) 0.0379(19) 0.0003(17) -0.0170(18) 0.017(2)
C17 0.054(2) 0.031(2) 0.051(2) -0.0118(17) -0.0089(18) 0.0144(18)
C18 0.051(2) 0.037(2) 0.0370(18) -0.0143(16) -0.0062(16) 0.0029(17)
C19 0.0364(17) 0.0276(18) 0.0279(15) -0.0069(13) -0.0080(13) -0.0015(13)
C20 0.0340(16) 0.0280(17) 0.0226(13) -0.0051(12) -0.0066(12) -0.0046(13)
C21 0.0339(17) 0.0311(19) 0.0327(16) -0.0056(14) -0.0077(13) -0.0030(14)
C22 0.0288(17) 0.049(2) 0.0362(18) -0.0066(16) -0.0051(14) -0.0005(16)
C23 0.0344(19) 0.062(3) 0.0291(16) 0.0032(16) -0.0073(14) -0.0187(18)
C24 0.051(2) 0.040(2) 0.0357(18) 0.0082(16) -0.0170(16) -0.0191(18)
C25 0.0417(19) 0.0288(19) 0.0321(16) -0.0048(14) -0.0101(14) -0.0058(15)
C26 0.0315(15) 0.0184(15) 0.0266(14) -0.0057(11) -0.0119(12) 0.0015(12)
C27 0.0400(18) 0.0245(17) 0.0278(15) -0.0033(12) -0.0122(13) -0.0018(14)
C28 0.060(2) 0.0267(19) 0.0294(16) -0.0082(14) -0.0174(16) 0.0006(16)
C29 0.065(3) 0.0245(19) 0.054(2) -0.0086(16) -0.039(2) -0.0012(17)
C30 0.043(2) 0.0278(19) 0.057(2) -0.0056(16) -0.0258(17) -0.0053(15)
C31 0.0349(17) 0.0233(17) 0.0379(17) -0.0019(13) -0.0164(14) -0.0037(13)
C32 0.0290(15) 0.0208(16) 0.0275(14) -0.0035(12) -0.0061(12) -0.0035(12)
C33 0.0324(17) 0.0338(19) 0.0292(15) -0.0058(13) -0.0068(13) -0.0047(14)
C34 0.0349(18) 0.039(2) 0.0350(17) -0.0057(15) -0.0033(14) 0.0029(15)
C35 0.0306(18) 0.045(2) 0.049(2) -0.0031(18) -0.0093(15) -0.0072(16)
C36 0.0361(19) 0.038(2) 0.058(2) -0.0141(18) -0.0120(17) -0.0129(16)
C37 0.0311(17) 0.032(2) 0.0468(19) -0.0130(16) -0.0098(14) -0.0052(14)
C38 0.0254(14) 0.0219(16) 0.0337(15) -0.0086(12) -0.0081(12) -0.0001(12)
C39 0.0345(17) 0.0288(18) 0.0352(16) -0.0075(14) -0.0060(13) -0.0036(14)
C40 0.042(2) 0.0233(18) 0.054(2) -0.0064(16) -0.0130(17) -0.0010(15)
C41 0.048(2) 0.027(2) 0.055(2) -0.0183(17) -0.0128(18) 0.0062(16)
C42 0.044(2) 0.035(2) 0.0373(18) -0.0112(16) -0.0039(15) 0.0024(16)
C43 0.0349(17) 0.0291(18) 0.0303(15) -0.0072(13) -0.0085(13) 0.0013(14)
C44 0.0289(15) 0.0266(17) 0.0228(13) -0.0033(12) -0.0056(11) -0.0060(12)
C45 0.0311(16) 0.0244(17) 0.0322(15) -0.0036(13) -0.0130(13) -0.0009(13)
C46 0.0423(19) 0.0291(19) 0.0367(17) -0.0006(14) -0.0113(15) -0.0016(15)
C47 0.056(2) 0.029(2) 0.050(2) 0.0011(16) -0.0237(18) -0.0022(17)
C48 0.046(2) 0.028(2) 0.064(3) -0.0121(18) -0.0164(19) 0.0048(16)
C49 0.043(2) 0.035(2) 0.053(2) -0.0111(18) -0.0056(17) 0.0016(17)
C50 0.0370(18) 0.0279(19) 0.0419(18) -0.0056(15) -0.0106(15) -0.0042(14)
C51 0.0387(18) 0.0282(18) 0.0266(14) -0.0015(13) -0.0104(13) -0.0100(14)
C52 0.049(2) 0.037(2) 0.0337(17) -0.0022(15) -0.0179(15) -0.0095(16)
C53 0.060(3) 0.047(3) 0.0395(19) 0.0021(17) -0.0288(18) -0.013(2)
C54 0.067(3) 0.049(3) 0.0277(16) -0.0008(16) -0.0143(17) -0.029(2)
C55 0.066(3) 0.039(2) 0.0291(16) -0.0080(15) -0.0075(16) -0.0172(19)
C56 0.047(2) 0.033(2) 0.0262(15) -0.0031(13) -0.0081(14) -0.0102(15)
C57 0.0237(14) 0.0186(15) 0.0342(15) -0.0016(12) -0.0113(12) 0.0008(11)
C58 0.0286(16) 0.0253(17) 0.0359(16) -0.0023(13) -0.0156(13) -0.0021(13)
C59 0.0339(18) 0.0299(19) 0.050(2) 0.0005(15) -0.0204(15) -0.0071(14)
C60 0.0251(16) 0.038(2) 0.052(2) 0.0018(17) -0.0073(15) -0.0061(15)
C61 0.0332(18) 0.035(2) 0.0397(18) -0.0017(15) -0.0029(14) 0.0021(15)
C62 0.0298(16) 0.0279(18) 0.0307(15) -0.0037(13) -0.0070(12) -0.0004(13)
C63 0.068(3) 0.074(4) 0.069(3) -0.025(3) -0.022(3) 0.002(3)
Cl3 0.127(4) 0.247(8) 0.087(3) -0.060(4) 0.005(3) -0.128(5)
Cl4 0.0515(15) 0.0438(17) 0.077(2) -0.0278(17) 0.0002(11) -0.0105(10)
Cl5 0.097(4) 0.051(3) 0.072(3) -0.038(2) 0.011(3) -0.036(2)
Cl6 0.053(3) 0.199(10) 0.346(16) -0.220(11) -0.023(7) -0.005(5)
C64 0.084(4) 0.133(7) 0.105(5) -0.002(5) -0.033(4) -0.021(4)
Cl7 0.0669(8) 0.1298(15) 0.0695(8) -0.0128(9) -0.0099(7) -0.0059(9)
Cl8 0.173(3) 0.273(4) 0.243(3) 0.112(3) -0.140(3) -0.130(3)

loop_
_atom_type_symbol
_atom_type_description
_atom_type_scat_dispersion_real
_atom_type_scat_dispersion_imag
_atom_type_scat_source
C C 0.0033 0.0016 'International Tables Vol C Tables 4.2.6.8 and 6.1.1.4'
H H 0.0000 0.0000 'International Tables Vol C Tables 4.2.6.8 and 6.1.1.4'
N N 0.0061 0.0033 'International Tables Vol C Tables 4.2.6.8 and 6.1.1.4'
P P 0.1023 0.0942 'International Tables Vol C Tables 4.2.6.8 and 6.1.1.4'
Cl Cl 0.1484 0.1585 'International Tables Vol C Tables 4.2.6.8 and 6.1.1.4'
Pt Pt -1.7033 8.3905 'International Tables Vol C Tables 4.2.6.8 and 6.1.1.4'
Br Br -0.2901 2.4595 'International Tables Vol C Tables 4.2.6.8 and 6.1.1.4'

loop_
_geom_angle_atom_site_label_1
_geom_angle_atom_site_label_2
_geom_angle_atom_site_label_3
_geom_angle
_geom_angle_site_symmetry_1
N2 Pt1 N1 92.93(10) .
N2 Pt1 P1 172.76(7) .
N1 Pt1 P1 84.55(7) .
N2 Pt1 P3 83.47(7) .
N1 Pt1 P3 172.80(6) .
P1 Pt1 P3 99.75(3) .
C8 P1 C2 106.09(14) .
C8 P1 C1 105.33(15) .
C2 P1 C1 103.19(14) .
C8 P1 Pt1 115.30(10) .
C2 P1 Pt1 122.95(10) .
C1 P1 Pt1 101.79(10) .
N1 P2 C20 116.15(14) .
N1 P2 C14 115.49(13) .
C20 P2 C14 106.70(15) .
N1 P2 C1 103.16(14) .
C20 P2 C1 106.52(14) .
C14 P2 C1 108.20(15) .
C38 P3 C32 105.35(14) .
C38 P3 C44 107.44(14) .
C32 P3 C44 105.32(14) .
C38 P3 Pt1 114.75(11) .
C32 P3 Pt1 121.83(11) .
C44 P3 Pt1 100.89(11) .
N2 P4 C44 103.12(13) .
N2 P4 C45 114.65(14) .
C44 P4 C45 107.95(16) .
N2 P4 C51 115.53(15) .
C44 P4 C51 109.36(15) .
C45 P4 C51 105.97(15) .
C26 N1 P2 119.4(2) .
C26 N1 Pt1 118.39(18) .
P2 N1 Pt1 121.53(13) .
C57 N2 P4 120.61(19) .
C57 N2 Pt1 117.03(18) .
P4 N2 Pt1 121.78(14) .
P2 C1 P1 107.55(14) .
C3 C2 C7 119.7(3) .
C3 C2 P1 119.4(2) .
C7 C2 P1 120.9(2) .
C4 C3 C2 120.4(3) .
C3 C4 C5 120.2(3) .
C6 C5 C4 119.3(3) .
C5 C6 C7 121.8(3) .
C6 C7 C2 118.7(3) .
C13 C8 C9 119.9(3) .
C13 C8 P1 119.9(2) .
C9 C8 P1 120.1(2) .
C10 C9 C8 119.7(3) .
C11 C10 C9 120.1(3) .
C12 C11 C10 120.2(3) .
C11 C12 C13 120.3(3) .
C8 C13 C12 119.7(3) .
C19 C14 C15 119.2(3) .
C19 C14 P2 121.3(2) .
C15 C14 P2 119.5(2) .
C16 C15 C14 120.7(3) .
C17 C16 C15 119.5(3) .
C16 C17 C18 120.2(3) .
C19 C18 C17 120.9(3) .
C18 C19 C14 119.5(3) .
C25 C20 C21 119.1(3) .
C25 C20 P2 123.1(2) .
C21 C20 P2 117.7(3) .
C22 C21 C20 119.8(3) .
C21 C22 C23 120.5(3) .
C24 C23 C22 120.1(3) .
C23 C24 C25 120.2(4) .
C24 C25 C20 120.3(3) .
C31 C26 C27 119.4(3) .
C31 C26 N1 122.2(3) .
C27 C26 N1 118.4(3) .
C28 C27 C26 119.9(3) .
C29 C28 C27 120.9(3) .
C28 C29 C30 119.5(3) .
C29 C30 C31 120.1(4) .
C26 C31 C30 120.2(3) .
C33 C32 C37 119.3(3) .
C33 C32 P3 120.2(2) .
C37 C32 P3 120.5(2) .
C34 C33 C32 120.2(3) .
C33 C34 C35 120.7(3) .
C36 C35 C34 119.5(3) .
C35 C36 C37 120.7(3) .
C36 C37 C32 119.5(3) .
C43 C38 C39 120.5(3) .
C43 C38 P3 118.6(2) .
C39 C38 P3 120.9(2) .
C40 C39 C38 119.5(3) .
C39 C40 C41 119.5(4) .
C42 C41 C40 120.8(3) .
C41 C42 C43 120.1(3) .
C38 C43 C42 119.5(3) .
P4 C44 P3 107.25(15) .
C50 C45 C46 119.5(3) .
C50 C45 P4 122.3(3) .
C46 C45 P4 118.2(2) .
C47 C46 C45 119.7(3) .
C48 C47 C46 120.6(4) .
C47 C48 C49 120.4(4) .
C48 C49 C50 120.2(4) .
C45 C50 C49 119.6(3) .
C56 C51 C52 119.5(3) .
C56 C51 P4 118.8(2) .
C52 C51 P4 121.5(3) .
C53 C52 C51 119.9(4) .
C52 C53 C54 120.6(4) .
C55 C54 C53 119.8(3) .
C54 C55 C56 120.3(4) .
C51 C56 C55 119.9(3) .
C62 C57 C58 119.0(3) .
C62 C57 N2 118.6(3) .
C58 C57 N2 122.3(3) .
C59 C58 C57 119.9(3) .
C60 C59 C58 120.3(3) .
C59 C60 C61 120.6(3) .
C62 C61 C60 119.1(3) .
C61 C62 C57 121.0(3) .
Cl6 C63 Cl5 130.1(12) .
Cl6 C63 Cl3 123.8(13) .
Cl5 C63 Cl3 11.3(6) .
Cl6 C63 Cl4 19.9(10) .
Cl5 C63 Cl4 110.9(4) .
Cl3 C63 Cl4 103.9(5) .
Cl8 C64 Cl7 110.4(4) 2_467

loop_
_geom_bond_atom_site_label_1
_geom_bond_atom_site_label_2
_geom_bond_distance
_geom_bond_site_symmetry_2
Pt1 N2 2.118(2) .
Pt1 N1 2.135(2) .
Pt1 P1 2.2191(7) .
Pt1 P3 2.2251(8) .
P1 C8 1.807(3) .
P1 C2 1.812(3) .
P1 C1 1.834(3) .
P2 N1 1.614(2) .
P2 C20 1.795(3) .
P2 C14 1.798(3) .
P2 C1 1.808(3) .
P3 C38 1.807(3) .
P3 C32 1.817(3) .
P3 C44 1.837(3) .
P4 N2 1.616(3) .
P4 C44 1.799(3) .
P4 C45 1.799(3) .
P4 C51 1.801(3) .
N1 C26 1.442(4) .
N2 C57 1.443(4) .
C2 C3 1.390(5) .
C2 C7 1.402(4) .
C3 C4 1.383(5) .
C4 C5 1.391(5) .
C5 C6 1.371(6) .
C6 C7 1.389(5) .
C8 C13 1.379(4) .
C8 C9 1.400(4) .
C9 C10 1.386(4) .
C10 C11 1.380(5) .
C11 C12 1.378(5) .
C12 C13 1.393(5) .
C14 C19 1.393(4) .
C14 C15 1.399(4) .
C15 C16 1.384(5) .
C16 C17 1.378(5) .
C17 C18 1.383(5) .
C18 C19 1.382(5) .
C20 C25 1.391(5) .
C20 C21 1.410(4) .
C21 C22 1.374(5) .
C22 C23 1.388(6) .
C23 C24 1.377(6) .
C24 C25 1.386(5) .
C26 C31 1.379(5) .
C26 C27 1.404(4) .
C27 C28 1.388(4) .
C28 C29 1.378(6) .
C29 C30 1.390(5) .
C30 C31 1.402(5) .
C32 C33 1.392(4) .
C32 C37 1.400(4) .
C33 C34 1.371(5) .
C34 C35 1.392(5) .
C35 C36 1.373(5) .
C36 C37 1.389(5) .
C38 C43 1.383(4) .
C38 C39 1.395(5) .
C39 C40 1.382(5) .
C40 C41 1.401(5) .
C41 C42 1.363(5) .
C42 C43 1.393(5) .
C45 C50 1.380(5) .
C45 C46 1.413(5) .
C46 C47 1.376(5) .
C47 C48 1.372(6) .
C48 C49 1.375(6) .
C49 C50 1.403(5) .
C51 C56 1.392(5) .
C51 C52 1.397(5) .
C52 C53 1.384(5) .
C53 C54 1.385(6) .
C54 C55 1.382(6) .
C55 C56 1.397(5) .
C57 C62 1.389(4) .
C57 C58 1.403(4) .
C58 C59 1.392(5) .
C59 C60 1.372(5) .
C60 C61 1.398(5) .
C61 C62 1.388(5) .
C63 Cl6 1.591(14) .
C63 Cl5 1.652(9) .
C63 Cl3 1.712(8) .
C63 Cl4 1.822(7) .
C64 Cl8 1.716(8) 2_467
C64 Cl7 1.755(6) .
Cl8 C64 1.715(8) 2_467
